data_7022471
loop_
_publ_author_name
'Ikeda, Mari'
'Kuwahara, Shunsuke'
'Lee, Shim Sung'
'Habata, Yoichi'

_publ_section_title
;
 Effects of structures of HgX2 complexes (X = CF3SO3 and Cl) with chiral
 bidentate ligands on circular dichroism spectra.
;
_journal_issue 8
_journal_name_full 'Dalton transactions (Cambridge, England : 2003)'
_journal_page_first 3009
_journal_page_last 3014
_journal_paper_doi 10.1039/c2dt32712k
_journal_volume 42
_journal_year 2013
_chemical_absolute_configuration syn
_chemical_formula_sum 'C20 H21 Cl2 Hg N3'
_chemical_formula_weight 574.89
_chemical_name_systematic
;
?
;
_space_group_IT_number 5
_symmetry_cell_setting monoclinic
_symmetry_space_group_name_Hall 'C 2y'
_symmetry_space_group_name_H-M 'C 1 2 1'
_atom_sites_solution_hydrogens geom
_atom_sites_solution_primary direct
_atom_sites_solution_secondary difmap
_audit_creation_method SHELXL-97
_cell_angle_alpha 90.00
_cell_angle_beta 133.4980(10)
_cell_angle_gamma 90.00
_cell_formula_units_Z 8
_cell_length_a 25.6810(15)
_cell_length_b 12.3916(7)
_cell_length_c 17.8922(10)
_cell_measurement_temperature 90
_cell_volume 4130.3(4)
_computing_cell_refinement 'Bruker SMART'
_computing_data_collection 'Bruker SMART'
_computing_data_reduction 'Bruker SAINT'
_computing_molecular_graphics 'Bruker SHELXTL'
_computing_publication_material 'Bruker SHELXTL'
_computing_structure_refinement 'SHELXL-97 (Sheldrick, 1997)'
_computing_structure_solution 'SHELXS-97 (Sheldrick, 1990)'
_diffrn_ambient_temperature 90
_diffrn_detector_area_resol_mean 8.366
_diffrn_measured_fraction_theta_full 0.996
_diffrn_measured_fraction_theta_max 0.996
_diffrn_measurement_device_type 'CCD area detector'
_diffrn_measurement_method 'phi and omega scans'
_diffrn_radiation_monochromator graphite
_diffrn_radiation_source 'fine-focus sealed tube'
_diffrn_radiation_type MoK\a
_diffrn_radiation_wavelength 0.71073
_diffrn_reflns_av_R_equivalents 0.0199
_diffrn_reflns_av_sigmaI/netI 0.0491
_diffrn_reflns_limit_h_max 34
_diffrn_reflns_limit_h_min -34
_diffrn_reflns_limit_k_max 16
_diffrn_reflns_limit_k_min -15
_diffrn_reflns_limit_l_max 23
_diffrn_reflns_limit_l_min -21
_diffrn_reflns_number 15282
_diffrn_reflns_theta_full 28.32
_diffrn_reflns_theta_max 28.32
_diffrn_reflns_theta_min 1.57
_exptl_absorpt_coefficient_mu 7.720
_exptl_absorpt_correction_T_max 0.2556
_exptl_absorpt_correction_T_min 0.1604
_exptl_absorpt_correction_type empirical
_exptl_absorpt_process_details 'SADABS; Sheldrick, 1996'
_exptl_crystal_colour colorless
_exptl_crystal_density_diffrn 1.849
_exptl_crystal_density_method 'not measured'
_exptl_crystal_description block
_exptl_crystal_F_000 2208
_exptl_crystal_size_max 0.37
_exptl_crystal_size_mid 0.25
_exptl_crystal_size_min 0.24
_refine_diff_density_max 1.437
_refine_diff_density_min -0.935
_refine_diff_density_rms 0.094
_refine_ls_abs_structure_details 'Flack H D (1983), Acta Cryst. A39, 876-881'
_refine_ls_abs_structure_Flack 0.005(4)
_refine_ls_extinction_method none
_refine_ls_goodness_of_fit_ref 0.994
_refine_ls_hydrogen_treatment constr
_refine_ls_matrix_type full
_refine_ls_number_parameters 471
_refine_ls_number_reflns 9158
_refine_ls_number_restraints 1
_refine_ls_restrained_S_all 0.994
_refine_ls_R_factor_all 0.0230
_refine_ls_R_factor_gt 0.0215
_refine_ls_shift/su_max 0.002
_refine_ls_shift/su_mean 0.000
_refine_ls_structure_factor_coef Fsqd
_refine_ls_weighting_details 'calc w=1/[\s^2^(Fo^2^)+(0.0000P)^2^+1.3643P] where P=(Fo^2^+2Fc^2^)/3'
_refine_ls_weighting_scheme calc
_refine_ls_wR_factor_gt 0.0498
_refine_ls_wR_factor_ref 0.0538
_reflns_number_gt 8745
_reflns_number_total 9158
_reflns_threshold_expression >2sigma(I)
_cod_data_source_file c2dt32712k.txt
_cod_data_source_block 2b/HgCl2
_cod_depositor_comments
;
The following automatic conversions were performed:

'_symmetry_cell_setting' value 'Monoclinic' changed to 'monoclinic'
according to /home/saulius/struct/CIF-dictionaries/cif_core.dic
dictionary named 'cif_core.dic' version 2.4.2 from 2011-04-26.

Automatic conversion script
Id: cif_fix_values 1891 2012-01-12 08:04:46Z andrius 
;
_cod_original_sg_symbol_H-M C2
_cod_database_code 7022471

loop_
_symmetry_equiv_pos_as_xyz
'x, y, z'
'-x, y, -z'
'x+1/2, y+1/2, z'
'-x+1/2, y+1/2, -z'

loop_
_atom_site_label
_atom_site_type_symbol
_atom_site_fract_x
_atom_site_fract_y
_atom_site_fract_z
_atom_site_U_iso_or_equiv
_atom_site_adp_type
_atom_site_occupancy
_atom_site_symmetry_multiplicity
_atom_site_calc_flag
_atom_site_refinement_flags
C1 C 0.6013(2) -0.0179(3) 0.1452(3) 0.0193(8) Uani 1 1 d .
H1A H 0.5534 -0.0495 0.0882 0.023 Uiso 1 1 calc R
H1B H 0.6354 -0.0496 0.1427 0.023 Uiso 1 1 calc R
C2 C 0.5978(2) 0.1021(3) 0.1298(3) 0.0163(7) Uani 1 1 d .
C3 C 0.5909(2) 0.1728(3) 0.1832(3) 0.0193(8) Uani 1 1 d .
H3 H 0.5904 0.1437 0.2319 0.023 Uiso 1 1 calc R
C4 C 0.5855(2) 0.3217(4) 0.1006(3) 0.0238(9) Uani 1 1 d .
H4 H 0.5815 0.3977 0.0907 0.029 Uiso 1 1 calc R
C5 C 0.5918(2) 0.2580(4) 0.0443(3) 0.0266(10) Uani 1 1 d .
H5 H 0.5918 0.2896 -0.0041 0.032 Uiso 1 1 calc R
C6 C 0.5981(2) 0.1469(4) 0.0585(3) 0.0222(8) Uani 1 1 d .
H6 H 0.6025 0.1019 0.0202 0.027 Uiso 1 1 calc R
C7 C 0.7026(2) -0.0412(3) 0.3271(3) 0.0198(8) Uani 1 1 d .
H7A H 0.7202 0.0211 0.3150 0.024 Uiso 1 1 calc R
H7B H 0.7233 -0.1075 0.3254 0.024 Uiso 1 1 calc R
C8 C 0.7289(2) -0.0303(3) 0.4327(3) 0.0169(8) Uani 1 1 d .
C9 C 0.7937(2) -0.0788(3) 0.5169(3) 0.0195(8) Uani 1 1 d .
H9 H 0.8165 -0.1262 0.5051 0.023 Uiso 1 1 calc R
C10 C 0.7931(2) 0.0045(4) 0.6314(3) 0.0226(9) Uani 1 1 d .
H10 H 0.8160 0.0179 0.7005 0.027 Uiso 1 1 calc R
C11 C 0.7278(2) 0.0538(4) 0.5526(3) 0.0242(9) Uani 1 1 d .
H11 H 0.7056 0.0983 0.5672 0.029 Uiso 1 1 calc R
C12 C 0.6955(2) 0.0365(4) 0.4517(3) 0.0226(9) Uani 1 1 d .
H12 H 0.6511 0.0701 0.3962 0.027 Uiso 1 1 calc R
C13 C 0.5923(2) -0.1483(3) 0.2398(3) 0.0212(9) Uani 1 1 d .
H13 H 0.6119 -0.1597 0.3106 0.025 Uiso 1 1 calc R
C14 C 0.6124(3) -0.2467(4) 0.2154(4) 0.0370(12) Uani 1 1 d .
H14A H 0.5949 -0.2390 0.1467 0.055 Uiso 1 1 calc R
H14B H 0.5907 -0.3107 0.2168 0.055 Uiso 1 1 calc R
H14C H 0.6648 -0.2545 0.2666 0.055 Uiso 1 1 calc R
C15 C 0.5111(2) -0.1290(4) 0.1690(3) 0.0225(8) Uani 1 1 d .
C16 C 0.4602(3) -0.1926(4) 0.0828(3) 0.0331(11) Uani 1 1 d .
H16 H 0.4749 -0.2513 0.0667 0.040 Uiso 1 1 calc R
C17 C 0.3875(3) -0.1696(6) 0.0201(4) 0.0487(18) Uani 1 1 d .
H17 H 0.3532 -0.2118 -0.0401 0.058 Uiso 1 1 calc R
C18 C 0.3642(3) -0.0886(6) 0.0423(4) 0.0501(18) Uani 1 1 d .
H18 H 0.3144 -0.0757 -0.0005 0.060 Uiso 1 1 calc R
C19 C 0.4155(3) -0.0238(5) 0.1300(4) 0.0418(14) Uani 1 1 d .
H19 H 0.4004 0.0337 0.1464 0.050 Uiso 1 1 calc R
C20 C 0.4879(3) -0.0447(4) 0.1918(4) 0.0288(10) Uani 1 1 d .
H20 H 0.5223 -0.0009 0.2507 0.035 Uiso 1 1 calc R
C21 C 0.8630(2) 0.1860(4) 0.1764(3) 0.0252(9) Uani 1 1 d .
H21A H 0.8752 0.1107 0.1748 0.030 Uiso 1 1 calc R
H21B H 0.8993 0.2335 0.1887 0.030 Uiso 1 1 calc R
C22 C 0.7899(2) 0.2130(4) 0.0715(3) 0.0211(8) Uani 1 1 d .
C23 C 0.7697(2) 0.1688(3) -0.0163(3) 0.0209(8) Uani 1 1 d .
H23 H 0.7987 0.1132 -0.0083 0.025 Uiso 1 1 calc R
C24 C 0.6691(2) 0.2761(4) -0.1245(3) 0.0218(9) Uani 1 1 d .
H24 H 0.6281 0.2994 -0.1921 0.026 Uiso 1 1 calc R
C25 C 0.6837(2) 0.3217(4) -0.0410(3) 0.0210(8) Uani 1 1 d .
H25 H 0.6520 0.3738 -0.0515 0.025 Uiso 1 1 calc R
C26 C 0.7448(2) 0.2905(4) 0.0580(3) 0.0220(9) Uani 1 1 d .
H26 H 0.7559 0.3217 0.1160 0.026 Uiso 1 1 calc R
C27 C 0.9418(2) 0.2323(4) 0.3552(3) 0.0221(9) Uani 1 1 d .
H27A H 0.9762 0.1962 0.3552 0.027 Uiso 1 1 calc R
H27B H 0.9527 0.2082 0.4175 0.027 Uiso 1 1 calc R
C28 C 0.9532(2) 0.3527(3) 0.3618(3) 0.0203(9) Uani 1 1 d .
C29 C 0.8967(2) 0.4232(4) 0.3175(3) 0.0225(9) Uani 1 1 d .
H29 H 0.8500 0.3940 0.2785 0.027 Uiso 1 1 calc R
C30 C 0.9703(2) 0.5718(4) 0.3825(3) 0.0278(10) Uani 1 1 d .
H30 H 0.9768 0.6478 0.3908 0.033 Uiso 1 1 calc R
C31 C 1.0278(3) 0.5072(5) 0.4273(3) 0.0324(11) Uani 1 1 d .
H31 H 1.0740 0.5379 0.4658 0.039 Uiso 1 1 calc R
C32 C 1.0191(2) 0.3962(4) 0.4167(3) 0.0266(10) Uani 1 1 d .
H32 H 1.0593 0.3507 0.4479 0.032 Uiso 1 1 calc R
C33 C 0.8514(2) 0.0977(4) 0.2883(3) 0.0213(8) Uani 1 1 d .
H33 H 0.8916 0.0453 0.3213 0.026 Uiso 1 1 calc R
C34 C 0.7824(2) 0.0452(3) 0.1936(3) 0.0259(9) Uani 1 1 d .
H34A H 0.7426 0.0963 0.1596 0.039 Uiso 1 1 calc R
H34B H 0.7727 -0.0192 0.2142 0.039 Uiso 1 1 calc R
H34C H 0.7873 0.0245 0.1459 0.039 Uiso 1 1 calc R
C35 C 0.8468(2) 0.1281(3) 0.3664(3) 0.0227(9) Uani 1 1 d .
C36 C 0.8004(3) 0.2084(4) 0.3438(4) 0.0333(11) Uani 1 1 d .
H36 H 0.7713 0.2451 0.2796 0.040 Uiso 1 1 calc R
C37 C 0.7964(4) 0.2357(5) 0.4151(5) 0.0499(17) Uani 1 1 d .
H37 H 0.7636 0.2893 0.3992 0.060 Uiso 1 1 calc R
C38 C 0.8405(4) 0.1840(6) 0.5092(5) 0.064(2) Uani 1 1 d .
H38 H 0.8384 0.2038 0.5583 0.077 Uiso 1 1 calc R
C39 C 0.8880(3) 0.1037(5) 0.5338(4) 0.0500(17) Uani 1 1 d .
H39 H 0.9184 0.0692 0.5991 0.060 Uiso 1 1 calc R
C40 C 0.8902(3) 0.0752(4) 0.4611(3) 0.0317(11) Uani 1 1 d .
H40 H 0.9215 0.0192 0.4759 0.038 Uiso 1 1 calc R
Cl1 Cl 0.47669(7) 0.51785(10) 0.13648(10) 0.0385(3) Uani 1 1 d .
Cl2 Cl 0.54914(7) 0.23825(10) 0.33440(10) 0.0350(3) Uani 1 1 d .
Cl3 Cl 0.65184(8) 0.28358(12) -0.36749(10) 0.0480(3) Uani 1 1 d .
Cl4 Cl 0.78982(7) 0.00739(11) -0.16503(9) 0.0328(3) Uani 1 1 d .
Hg1 Hg 0.556823(9) 0.378233(11) 0.249199(12) 0.02372(4) Uani 1 1 d .
Hg2 Hg 0.696145(10) 0.138640(12) -0.251580(12) 0.02533(5) Uani 1 1 d .
N1 N 0.62402(18) -0.0462(3) 0.2438(2) 0.0182(7) Uani 1 1 d .
N2 N 0.58487(19) 0.2801(3) 0.1691(3) 0.0212(7) Uani 1 1 d .
N3 N 0.82491(18) -0.0603(3) 0.6144(2) 0.0207(7) Uani 1 1 d .
N4 N 0.86844(18) 0.1973(3) 0.2632(2) 0.0189(7) Uani 1 1 d .
N5 N 0.71148(19) 0.2002(3) -0.1120(3) 0.0214(7) Uani 1 1 d .
N6 N 0.9046(2) 0.5306(3) 0.3270(3) 0.0242(8) Uani 1 1 d .

loop_
_atom_site_aniso_label
_atom_site_aniso_U_11
_atom_site_aniso_U_22
_atom_site_aniso_U_33
_atom_site_aniso_U_23
_atom_site_aniso_U_13
_atom_site_aniso_U_12
C1 0.018(2) 0.024(2) 0.0132(18) -0.0031(14) 0.0095(17) -0.0035(16)
C2 0.0105(18) 0.0238(19) 0.0085(16) -0.0003(14) 0.0042(15) -0.0019(15)
C3 0.016(2) 0.024(2) 0.0139(18) 0.0011(14) 0.0086(17) -0.0013(15)
C4 0.018(2) 0.023(2) 0.021(2) 0.0066(16) 0.0097(18) -0.0012(17)
C5 0.016(2) 0.041(3) 0.023(2) 0.0146(18) 0.0136(19) 0.0060(19)
C6 0.016(2) 0.035(2) 0.0138(17) 0.0018(17) 0.0097(17) 0.0011(19)
C7 0.017(2) 0.024(2) 0.0167(19) -0.0008(15) 0.0111(17) -0.0004(16)
C8 0.0146(19) 0.021(2) 0.0118(17) -0.0025(14) 0.0076(16) -0.0038(15)
C9 0.015(2) 0.0194(18) 0.021(2) -0.0022(15) 0.0108(18) -0.0024(16)
C10 0.022(2) 0.027(2) 0.0137(18) -0.0015(16) 0.0102(18) -0.0034(18)
C11 0.019(2) 0.033(2) 0.020(2) -0.0050(17) 0.0134(19) -0.0023(19)
C12 0.015(2) 0.029(2) 0.0167(19) 0.0008(16) 0.0082(18) 0.0002(17)
C13 0.021(2) 0.021(2) 0.0176(19) 0.0018(14) 0.0115(18) -0.0012(16)
C14 0.032(3) 0.020(2) 0.042(3) -0.004(2) 0.019(2) -0.003(2)
C15 0.0169(19) 0.026(2) 0.0169(18) 0.0058(17) 0.0087(16) -0.0032(19)
C16 0.033(3) 0.040(3) 0.023(2) 0.0020(19) 0.018(2) -0.012(2)
C17 0.023(3) 0.080(4) 0.019(2) 0.010(2) 0.005(2) -0.028(3)
C18 0.018(3) 0.085(5) 0.039(3) 0.039(3) 0.017(3) 0.008(3)
C19 0.036(3) 0.050(3) 0.052(3) 0.027(3) 0.035(3) 0.016(3)
C20 0.027(2) 0.035(3) 0.029(2) 0.0120(19) 0.021(2) 0.002(2)
C21 0.019(2) 0.039(3) 0.019(2) 0.0009(17) 0.0136(19) 0.0033(19)
C22 0.015(2) 0.033(2) 0.0142(18) 0.0060(16) 0.0093(17) 0.0034(17)
C23 0.022(2) 0.023(2) 0.023(2) 0.0054(15) 0.0175(19) 0.0040(16)
C24 0.017(2) 0.030(2) 0.018(2) 0.0028(16) 0.0117(18) 0.0008(18)
C25 0.019(2) 0.026(2) 0.020(2) 0.0017(16) 0.0140(19) 0.0015(17)
C26 0.022(2) 0.028(2) 0.019(2) 0.0006(16) 0.0154(19) 0.0026(18)
C27 0.0088(19) 0.034(2) 0.0151(19) 0.0061(16) 0.0048(17) 0.0017(17)
C28 0.017(2) 0.032(2) 0.0135(18) 0.0037(15) 0.0109(17) 0.0003(16)
C29 0.016(2) 0.031(2) 0.0159(19) -0.0025(16) 0.0094(17) -0.0064(17)
C30 0.025(2) 0.039(3) 0.019(2) -0.0043(18) 0.015(2) -0.013(2)
C31 0.023(2) 0.051(3) 0.024(2) -0.003(2) 0.016(2) -0.012(2)
C32 0.023(2) 0.040(3) 0.019(2) 0.0021(17) 0.0147(19) -0.0051(19)
C33 0.021(2) 0.026(2) 0.0190(19) -0.0018(16) 0.0148(19) -0.0018(18)
C34 0.029(2) 0.022(2) 0.019(2) -0.0036(16) 0.014(2) -0.0025(18)
C35 0.027(2) 0.023(2) 0.0229(19) -0.0064(16) 0.0188(19) -0.0104(18)
C36 0.044(3) 0.027(2) 0.044(3) -0.010(2) 0.037(3) -0.010(2)
C37 0.069(4) 0.039(3) 0.081(5) -0.032(3) 0.067(4) -0.032(3)
C38 0.097(6) 0.075(5) 0.056(4) -0.046(3) 0.067(4) -0.065(4)
C39 0.059(4) 0.063(4) 0.031(3) -0.015(3) 0.032(3) -0.041(3)
C40 0.028(3) 0.040(3) 0.020(2) -0.0034(19) 0.014(2) -0.017(2)
Cl1 0.0265(6) 0.0243(5) 0.0418(7) 0.0102(5) 0.0147(6) 0.0058(5)
Cl2 0.0448(7) 0.0305(6) 0.0385(6) 0.0055(5) 0.0320(6) 0.0006(5)
Cl3 0.0545(9) 0.0437(7) 0.0360(7) 0.0154(6) 0.0274(7) -0.0007(7)
Cl4 0.0277(6) 0.0445(7) 0.0311(6) 0.0066(5) 0.0222(5) 0.0106(5)
Hg1 0.02066(8) 0.02021(7) 0.01780(7) -0.00021(6) 0.00846(6) 0.00092(7)
Hg2 0.02752(9) 0.03051(9) 0.01710(7) 0.00076(6) 0.01502(7) 0.00294(7)
N1 0.0169(17) 0.0182(16) 0.0144(16) 0.0012(12) 0.0088(14) -0.0024(14)
N2 0.0160(18) 0.0246(18) 0.0149(17) 0.0030(14) 0.0076(15) -0.0008(15)
N3 0.0155(17) 0.0241(18) 0.0160(16) 0.0013(13) 0.0083(15) -0.0041(14)
N4 0.0107(16) 0.0278(19) 0.0116(15) 0.0008(13) 0.0051(14) 0.0000(14)
N5 0.0203(18) 0.0280(19) 0.0193(17) 0.0005(14) 0.0149(16) 0.0009(15)
N6 0.022(2) 0.035(2) 0.0157(17) 0.0004(14) 0.0132(16) -0.0044(16)

loop_
_atom_type_symbol
_atom_type_description
_atom_type_scat_dispersion_real
_atom_type_scat_dispersion_imag
_atom_type_scat_source
C C 0.0033 0.0016 'International Tables Vol C Tables 4.2.6.8 and 6.1.1.4'
H H 0.0000 0.0000 'International Tables Vol C Tables 4.2.6.8 and 6.1.1.4'
N N 0.0061 0.0033 'International Tables Vol C Tables 4.2.6.8 and 6.1.1.4'
Cl Cl 0.1484 0.1585 'International Tables Vol C Tables 4.2.6.8 and 6.1.1.4'
Hg Hg -2.3894 9.2266 'International Tables Vol C Tables 4.2.6.8 and 6.1.1.4'

loop_
_geom_angle_atom_site_label_1
_geom_angle_atom_site_label_2
_geom_angle_atom_site_label_3
_geom_angle
_geom_angle_site_symmetry_1
_geom_angle_site_symmetry_3
N1 C1 C2 112.4(3) . .
N1 C1 H1A 109.1 . .
C2 C1 H1A 109.1 . .
N1 C1 H1B 109.1 . .
C2 C1 H1B 109.1 . .
H1A C1 H1B 107.9 . .
C6 C2 C3 117.3(4) . .
C6 C2 C1 121.6(4) . .
C3 C2 C1 121.0(3) . .
N2 C3 C2 123.0(4) . .
N2 C3 H3 118.5 . .
C2 C3 H3 118.5 . .
N2 C4 C5 122.0(4) . .
N2 C4 H4 119.0 . .
C5 C4 H4 119.0 . .
C4 C5 C6 119.5(4) . .
C4 C5 H5 120.2 . .
C6 C5 H5 120.2 . .
C5 C6 C2 119.3(4) . .
C5 C6 H6 120.3 . .
C2 C6 H6 120.3 . .
N1 C7 C8 113.0(3) . .
N1 C7 H7A 109.0 . .
C8 C7 H7A 109.0 . .
N1 C7 H7B 109.0 . .
C8 C7 H7B 109.0 . .
H7A C7 H7B 107.8 . .
C12 C8 C9 118.0(3) . .
C12 C8 C7 122.6(4) . .
C9 C8 C7 119.0(4) . .
N3 C9 C8 121.9(4) . .
N3 C9 H9 119.1 . .
C8 C9 H9 119.1 . .
N3 C10 C11 122.7(4) . .
N3 C10 H10 118.6 . .
C11 C10 H10 118.6 . .
C10 C11 C12 118.4(4) . .
C10 C11 H11 120.8 . .
C12 C11 H11 120.8 . .
C11 C12 C8 119.5(4) . .
C11 C12 H12 120.3 . .
C8 C12 H12 120.3 . .
N1 C13 C14 114.7(4) . .
N1 C13 C15 107.3(3) . .
C14 C13 C15 115.4(4) . .
N1 C13 H13 106.3 . .
C14 C13 H13 106.3 . .
C15 C13 H13 106.3 . .
C13 C14 H14A 109.5 . .
C13 C14 H14B 109.5 . .
H14A C14 H14B 109.5 . .
C13 C14 H14C 109.5 . .
H14A C14 H14C 109.5 . .
H14B C14 H14C 109.5 . .
C16 C15 C20 119.0(4) . .
C16 C15 C13 122.1(4) . .
C20 C15 C13 118.9(4) . .
C15 C16 C17 119.5(5) . .
C15 C16 H16 120.3 . .
C17 C16 H16 120.3 . .
C18 C17 C16 122.0(5) . .
C18 C17 H17 119.0 . .
C16 C17 H17 119.0 . .
C17 C18 C19 118.9(5) . .
C17 C18 H18 120.6 . .
C19 C18 H18 120.6 . .
C20 C19 C18 119.6(5) . .
C20 C19 H19 120.2 . .
C18 C19 H19 120.2 . .
C19 C20 C15 121.0(5) . .
C19 C20 H20 119.5 . .
C15 C20 H20 119.5 . .
N4 C21 C22 115.0(3) . .
N4 C21 H21A 108.5 . .
C22 C21 H21A 108.5 . .
N4 C21 H21B 108.5 . .
C22 C21 H21B 108.5 . .
H21A C21 H21B 107.5 . .
C23 C22 C26 117.3(4) . .
C23 C22 C21 119.6(4) . .
C26 C22 C21 122.7(4) . .
N5 C23 C22 123.5(4) . .
N5 C23 H23 118.2 . .
C22 C23 H23 118.2 . .
N5 C24 C25 121.5(4) . .
N5 C24 H24 119.3 . .
C25 C24 H24 119.3 . .
C24 C25 C26 119.4(4) . .
C24 C25 H25 120.3 . .
C26 C25 H25 120.3 . .
C25 C26 C22 119.4(4) . .
C25 C26 H26 120.3 . .
C22 C26 H26 120.3 . .
N4 C27 C28 114.1(3) . .
N4 C27 H27A 108.7 . .
C28 C27 H27A 108.7 . .
N4 C27 H27B 108.7 . .
C28 C27 H27B 108.7 . .
H27A C27 H27B 107.6 . .
C32 C28 C29 117.3(4) . .
C32 C28 C27 122.0(4) . .
C29 C28 C27 120.5(4) . .
N6 C29 C28 123.1(4) . .
N6 C29 H29 118.4 . .
C28 C29 H29 118.4 . .
N6 C30 C31 121.2(5) . .
N6 C30 H30 119.4 . .
C31 C30 H30 119.4 . .
C30 C31 C32 119.8(5) . .
C30 C31 H31 120.1 . .
C32 C31 H31 120.1 . .
C28 C32 C31 120.0(5) . .
C28 C32 H32 120.0 . .
C31 C32 H32 120.0 . .
N4 C33 C34 112.4(3) . .
N4 C33 C35 107.3(3) . .
C34 C33 C35 111.2(4) . .
N4 C33 H33 108.6 . .
C34 C33 H33 108.6 . .
C35 C33 H33 108.6 . .
C33 C34 H34A 109.5 . .
C33 C34 H34B 109.5 . .
H34A C34 H34B 109.5 . .
C33 C34 H34C 109.5 . .
H34A C34 H34C 109.5 . .
H34B C34 H34C 109.5 . .
C36 C35 C40 120.1(4) . .
C36 C35 C33 120.2(4) . .
C40 C35 C33 119.8(4) . .
C35 C36 C37 120.0(5) . .
C35 C36 H36 120.0 . .
C37 C36 H36 120.0 . .
C38 C37 C36 119.3(6) . .
C38 C37 H37 120.3 . .
C36 C37 H37 120.3 . .
C37 C38 C39 121.6(5) . .
C37 C38 H38 119.2 . .
C39 C38 H38 119.2 . .
C40 C39 C38 118.6(5) . .
C40 C39 H39 120.7 . .
C38 C39 H39 120.7 . .
C39 C40 C35 120.4(5) . .
C39 C40 H40 119.8 . .
C35 C40 H40 119.8 . .
N2 Hg1 N3 94.70(12) . 4_656
N2 Hg1 Cl1 108.20(9) . .
N3 Hg1 Cl1 113.05(9) 4_656 .
N2 Hg1 Cl2 101.97(10) . .
N3 Hg1 Cl2 100.73(9) 4_656 .
Cl1 Hg1 Cl2 131.75(5) . .
N6 Hg2 Cl3 104.78(10) 4_645 .
N6 Hg2 N5 96.15(12) 4_645 .
Cl3 Hg2 N5 108.10(10) . .
N6 Hg2 Cl4 101.80(10) 4_645 .
Cl3 Hg2 Cl4 138.51(5) . .
N5 Hg2 Cl4 99.99(9) . .
C1 N1 C7 110.0(3) . .
C1 N1 C13 113.4(3) . .
C7 N1 C13 114.3(3) . .
C4 N2 C3 118.8(4) . .
C4 N2 Hg1 124.2(3) . .
C3 N2 Hg1 116.3(3) . .
C10 N3 C9 119.4(4) . .
C10 N3 Hg1 121.2(3) . 4_646
C9 N3 Hg1 118.7(3) . 4_646
C21 N4 C27 109.1(3) . .
C21 N4 C33 114.1(3) . .
C27 N4 C33 108.9(3) . .
C24 N5 C23 118.9(3) . .
C24 N5 Hg2 121.6(3) . .
C23 N5 Hg2 118.9(3) . .
C30 N6 C29 118.6(4) . .
C30 N6 Hg2 122.5(3) . 4_655
C29 N6 Hg2 118.9(3) . 4_655

loop_
_geom_bond_atom_site_label_1
_geom_bond_atom_site_label_2
_geom_bond_distance
_geom_bond_site_symmetry_2
C1 N1 1.469(5) .
C1 C2 1.503(6) .
C1 H1A 0.9900 .
C1 H1B 0.9900 .
C2 C6 1.395(5) .
C2 C3 1.396(5) .
C3 N2 1.342(5) .
C3 H3 0.9500 .
C4 N2 1.340(5) .
C4 C5 1.375(6) .
C4 H4 0.9500 .
C5 C6 1.389(7) .
C5 H5 0.9500 .
C6 H6 0.9500 .
C7 N1 1.469(5) .
C7 C8 1.512(5) .
C7 H7A 0.9900 .
C7 H7B 0.9900 .
C8 C12 1.391(6) .
C8 C9 1.397(5) .
C9 N3 1.346(5) .
C9 H9 0.9500 .
C10 N3 1.321(6) .
C10 C11 1.385(6) .
C10 H10 0.9500 .
C11 C12 1.389(5) .
C11 H11 0.9500 .
C12 H12 0.9500 .
C13 N1 1.480(5) .
C13 C14 1.503(6) .
C13 C15 1.540(6) .
C13 H13 1.0000 .
C14 H14A 0.9800 .
C14 H14B 0.9800 .
C14 H14C 0.9800 .
C15 C16 1.391(6) .
C15 C20 1.396(7) .
C16 C17 1.393(8) .
C16 H16 0.9500 .
C17 C18 1.361(9) .
C17 H17 0.9500 .
C18 C19 1.412(9) .
C18 H18 0.9500 .
C19 C20 1.384(7) .
C19 H19 0.9500 .
C20 H20 0.9500 .
C21 N4 1.469(5) .
C21 C22 1.519(6) .
C21 H21A 0.9900 .
C21 H21B 0.9900 .
C22 C23 1.384(5) .
C22 C26 1.391(6) .
C23 N5 1.340(5) .
C23 H23 0.9500 .
C24 N5 1.335(6) .
C24 C25 1.386(5) .
C24 H24 0.9500 .
C25 C26 1.387(6) .
C25 H25 0.9500 .
C26 H26 0.9500 .
C27 N4 1.475(5) .
C27 C28 1.509(6) .
C27 H27A 0.9900 .
C27 H27B 0.9900 .
C28 C32 1.352(6) .
C28 C29 1.384(6) .
C29 N6 1.340(6) .
C29 H29 0.9500 .
C30 N6 1.336(6) .
C30 C31 1.355(7) .
C30 H30 0.9500 .
C31 C32 1.385(7) .
C31 H31 0.9500 .
C32 H32 0.9500 .
C33 N4 1.479(5) .
C33 C34 1.517(6) .
C33 C35 1.527(5) .
C33 H33 1.0000 .
C34 H34A 0.9800 .
C34 H34B 0.9800 .
C34 H34C 0.9800 .
C35 C36 1.383(7) .
C35 C40 1.394(6) .
C36 C37 1.391(7) .
C36 H36 0.9500 .
C37 C38 1.378(10) .
C37 H37 0.9500 .
C38 C39 1.391(10) .
C38 H38 0.9500 .
C39 C40 1.385(7) .
C39 H39 0.9500 .
C40 H40 0.9500 .
Cl1 Hg1 2.3626(12) .
Cl2 Hg1 2.4054(12) .
Cl3 Hg2 2.3607(12) .
Cl4 Hg2 2.3879(12) .
Hg1 N2 2.340(4) .
Hg1 N3 2.358(3) 4_656
Hg2 N6 2.346(4) 4_645
Hg2 N5 2.371(3) .
N3 Hg1 2.358(3) 4_646
N6 Hg2 2.346(4) 4_655
